data_7112681
loop_
_publ_author_name
'Zhao, Xiaoxi'
'Stephan, Douglas W.'

_publ_section_title
;
 Bis-boranes in the frustrated Lewis pair activation of carbon dioxide.
;
_journal_issue 6
_journal_name_full 'Chemical communications (Cambridge, England)'
_journal_page_first 1833
_journal_page_last 1835
_journal_paper_doi 10.1039/c0cc04791k
_journal_volume 47
_journal_year 2011
_chemical_formula_sum 'C37 H27 B2 F20 O3 P'
_chemical_formula_weight 952.18
_chemical_name_systematic
;
?
;
_space_group_IT_number 14
_symmetry_cell_setting monoclinic
_symmetry_space_group_name_Hall '-P 2yn'
_symmetry_space_group_name_H-M 'P 1 21/n 1'
_atom_sites_solution_hydrogens geom
_atom_sites_solution_primary direct
_atom_sites_solution_secondary difmap
_audit_creation_method SHELXL-97
_cell_angle_alpha 90.00
_cell_angle_beta 111.554(4)
_cell_angle_gamma 90.00
_cell_formula_units_Z 4
_cell_length_a 14.5904(11)
_cell_length_b 17.0600(15)
_cell_length_c 16.9806(13)
_cell_measurement_reflns_used 5922
_cell_measurement_temperature 150(2)
_cell_measurement_theta_max 22.09
_cell_measurement_theta_min 2.31
_cell_volume 3931.1(6)
_computing_cell_refinement 'Bruker SMART'
_computing_data_collection 'Bruker SMART'
_computing_data_reduction 'Bruker SAINT'
_computing_molecular_graphics 'Bruker SHELXTL'
_computing_publication_material 'Bruker SHELXTL'
_computing_structure_refinement 'SHELXL-97 (Sheldrick, 1997)'
_computing_structure_solution 'SHELXS-97 (Sheldrick, 1990)'
_diffrn_ambient_temperature 150(2)
_diffrn_measured_fraction_theta_full 0.993
_diffrn_measured_fraction_theta_max 0.993
_diffrn_measurement_device_type 'CCD area detector'
_diffrn_measurement_method 'phi and omega scans'
_diffrn_radiation_monochromator graphite
_diffrn_radiation_source 'fine-focus sealed tube'
_diffrn_radiation_type MoK\a
_diffrn_radiation_wavelength 0.71073
_diffrn_reflns_av_R_equivalents 0.0460
_diffrn_reflns_av_sigmaI/netI 0.0517
_diffrn_reflns_limit_h_max 18
_diffrn_reflns_limit_h_min -18
_diffrn_reflns_limit_k_max 21
_diffrn_reflns_limit_k_min -22
_diffrn_reflns_limit_l_max 22
_diffrn_reflns_limit_l_min -21
_diffrn_reflns_number 34694
_diffrn_reflns_theta_full 27.54
_diffrn_reflns_theta_max 27.54
_diffrn_reflns_theta_min 1.76
_exptl_absorpt_coefficient_mu 0.203
_exptl_absorpt_correction_T_max 0.7456
_exptl_absorpt_correction_T_min 0.6819
_exptl_absorpt_correction_type multi-scan
_exptl_absorpt_process_details SADABS
_exptl_crystal_colour colourless
_exptl_crystal_density_diffrn 1.609
_exptl_crystal_density_method 'not measured'
_exptl_crystal_description Block
_exptl_crystal_F_000 1912
_exptl_crystal_size_max 0.41
_exptl_crystal_size_mid 0.34
_exptl_crystal_size_min 0.32
_refine_diff_density_max 0.511
_refine_diff_density_min -0.331
_refine_diff_density_rms 0.050
_refine_ls_extinction_method none
_refine_ls_goodness_of_fit_ref 1.029
_refine_ls_hydrogen_treatment refall
_refine_ls_matrix_type full
_refine_ls_number_parameters 577
_refine_ls_number_reflns 9004
_refine_ls_number_restraints 0
_refine_ls_restrained_S_all 1.029
_refine_ls_R_factor_all 0.1043
_refine_ls_R_factor_gt 0.0520
_refine_ls_shift/su_max 0.001
_refine_ls_shift/su_mean 0.000
_refine_ls_structure_factor_coef Fsqd
_refine_ls_weighting_details 'calc w=1/[\s^2^(Fo^2^)+(0.0668P)^2^+0.8943P] where P=(Fo^2^+2Fc^2^)/3'
_refine_ls_weighting_scheme calc
_refine_ls_wR_factor_gt 0.1260
_refine_ls_wR_factor_ref 0.1506
_reflns_number_gt 5150
_reflns_number_total 9004
_reflns_threshold_expression >2sigma(I)
_cod_data_source_file c0cc04791k.txt
_cod_data_source_block ((C6F5)2B)2O(O2CPBu3)
_cod_depositor_comments
;
The following automatic conversions were performed:

'_symmetry_cell_setting' value 'Monoclinic' changed to 'monoclinic'
according to
/usr/data/users/saulius/automatic-downloads/retrospective/RSC/lib/dictionaries/cif_core.dic
dictionary named 'cif_core.dic' version 2.4.2 from 2011-04-26.

Automatic conversion script
Id: cif_fix_values 2281 2013-09-26 08:29:07Z andrius 
;
_cod_original_cell_volume 3931.1(5)
_cod_original_sg_symbol_H-M P2(1)/n
_cod_database_code 7112681

loop_
_symmetry_equiv_pos_as_xyz
'x, y, z'
'-x+1/2, y+1/2, -z+1/2'
'-x, -y, -z'
'x-1/2, -y-1/2, z-1/2'

loop_
_atom_site_label
_atom_site_type_symbol
_atom_site_fract_x
_atom_site_fract_y
_atom_site_fract_z
_atom_site_U_iso_or_equiv
_atom_site_adp_type
_atom_site_occupancy
_atom_site_symmetry_multiplicity
_atom_site_calc_flag
_atom_site_refinement_flags
P1 P -0.06366(5) 0.26749(4) 0.52276(4) 0.03706(17) Uani 1 1 d .
F1 F -0.10907(13) 0.20950(9) 0.12103(10) 0.0637(5) Uani 1 1 d .
F2 F -0.22206(13) 0.29615(11) -0.00429(10) 0.0715(5) Uani 1 1 d .
F3 F -0.25833(13) 0.44851(11) 0.02030(11) 0.0755(5) Uani 1 1 d .
F4 F -0.16586(15) 0.51445(10) 0.17549(12) 0.0784(6) Uani 1 1 d .
F5 F -0.04507(14) 0.42984(9) 0.30279(10) 0.0634(5) Uani 1 1 d .
F6 F 0.16669(12) 0.15701(10) 0.29807(12) 0.0688(5) Uani 1 1 d .
F7 F 0.14684(14) 0.00499(12) 0.26299(16) 0.0924(7) Uani 1 1 d .
F8 F -0.02660(15) -0.06868(10) 0.23228(13) 0.0828(6) Uani 1 1 d .
F9 F -0.18263(14) 0.01296(11) 0.24016(13) 0.0810(6) Uani 1 1 d .
F10 F -0.16671(11) 0.16654(10) 0.27244(11) 0.0620(4) Uani 1 1 d .
F11 F 0.09937(16) 0.25004(12) 0.14595(11) 0.0790(6) Uani 1 1 d .
F12 F 0.06494(16) 0.31358(16) -0.00621(12) 0.1011(8) Uani 1 1 d .
F13 F 0.08489(15) 0.46905(17) -0.02085(13) 0.1084(9) Uani 1 1 d .
F14 F 0.13238(17) 0.56238(14) 0.11708(17) 0.1120(8) Uani 1 1 d .
F15 F 0.16197(15) 0.49882(11) 0.27090(14) 0.0831(6) Uani 1 1 d .
F16 F 0.33919(15) 0.28434(14) 0.28931(13) 0.0885(6) Uani 1 1 d .
F17 F 0.52290(15) 0.31856(18) 0.39362(18) 0.1319(11) Uani 1 1 d .
F18 F 0.55137(17) 0.40725(19) 0.53549(18) 0.1485(13) Uani 1 1 d .
F19 F 0.3942(2) 0.46222(15) 0.56623(14) 0.1276(10) Uani 1 1 d .
F20 F 0.21166(16) 0.42724(12) 0.46140(12) 0.0846(6) Uani 1 1 d .
O1 O 0.10207(12) 0.29551(10) 0.33400(10) 0.0421(4) Uani 1 1 d .
O2 O -0.03787(12) 0.28044(10) 0.37377(10) 0.0383(4) Uani 1 1 d .
O3 O 0.06428(15) 0.19795(14) 0.46840(12) 0.0648(6) Uani 1 1 d .
C1 C -0.07291(17) 0.31414(15) 0.22096(15) 0.0379(6) Uani 1 1 d .
C2 C -0.12012(19) 0.28515(15) 0.13996(16) 0.0429(6) Uani 1 1 d .
C3 C -0.18094(19) 0.32894(17) 0.07242(16) 0.0476(7) Uani 1 1 d .
C4 C -0.19792(19) 0.40571(17) 0.08478(18) 0.0504(7) Uani 1 1 d .
C5 C -0.1519(2) 0.43791(16) 0.16325(18) 0.0506(7) Uani 1 1 d .
C6 C -0.09127(19) 0.39272(15) 0.22815(16) 0.0427(6) Uani 1 1 d .
C7 C 0.00076(17) 0.17031(14) 0.28700(14) 0.0370(5) Uani 1 1 d .
C8 C 0.07781(19) 0.12491(16) 0.28408(16) 0.0460(6) Uani 1 1 d .
C9 C 0.0701(2) 0.04576(18) 0.26679(19) 0.0556(7) Uani 1 1 d .
C10 C -0.0173(2) 0.00806(16) 0.25221(18) 0.0552(7) Uani 1 1 d .
C11 C -0.0960(2) 0.04922(17) 0.25583(17) 0.0509(7) Uani 1 1 d .
C12 C -0.08500(18) 0.12778(16) 0.27241(16) 0.0424(6) Uani 1 1 d .
C13 C 0.13308(18) 0.37274(17) 0.21462(17) 0.0475(7) Uani 1 1 d .
C14 C 0.1078(2) 0.3271(2) 0.14141(17) 0.0547(8) Uani 1 1 d .
C15 C 0.0899(2) 0.3596(2) 0.0629(2) 0.0661(9) Uani 1 1 d .
C16 C 0.1000(2) 0.4364(3) 0.0557(2) 0.0707(10) Uani 1 1 d .
C17 C 0.1243(2) 0.4859(2) 0.1239(3) 0.0714(10) Uani 1 1 d .
C18 C 0.1399(2) 0.4509(2) 0.2033(2) 0.0596(8) Uani 1 1 d .
C19 C 0.26910(19) 0.35446(16) 0.37179(16) 0.0452(6) Uani 1 1 d .
C20 C 0.3515(2) 0.3288(2) 0.35808(19) 0.0582(8) Uani 1 1 d .
C21 C 0.4463(2) 0.3455(3) 0.4121(3) 0.0817(12) Uani 1 1 d .
C22 C 0.4594(3) 0.3903(3) 0.4820(3) 0.0891(13) Uani 1 1 d .
C23 C 0.3813(3) 0.4175(2) 0.4977(2) 0.0793(11) Uani 1 1 d .
C24 C 0.2875(2) 0.39884(18) 0.44341(18) 0.0561(8) Uani 1 1 d .
C25 C -0.1572(2) 0.34830(17) 0.48078(18) 0.0516(7) Uani 1 1 d .
C26 C -0.1028(3) 0.42597(18) 0.4804(2) 0.0719(9) Uani 1 1 d .
H26A H -0.1510 0.4669 0.4528 0.108 Uiso 1 1 calc R
H26B H -0.0585 0.4186 0.4494 0.108 Uiso 1 1 calc R
H26C H -0.0643 0.4416 0.5388 0.108 Uiso 1 1 calc R
C27 C -0.2273(2) 0.3335(2) 0.38861(19) 0.0655(9) Uani 1 1 d .
H27A H -0.2710 0.3787 0.3681 0.098 Uiso 1 1 calc R
H27B H -0.2669 0.2865 0.3865 0.098 Uiso 1 1 calc R
H27C H -0.1885 0.3258 0.3528 0.098 Uiso 1 1 calc R
C28 C -0.2204(3) 0.3587(2) 0.5359(2) 0.0711(9) Uani 1 1 d .
H28A H -0.2634 0.4045 0.5161 0.107 Uiso 1 1 calc R
H28B H -0.1771 0.3665 0.5951 0.107 Uiso 1 1 calc R
H28C H -0.2608 0.3118 0.5314 0.107 Uiso 1 1 calc R
C29 C -0.1210(2) 0.17229(16) 0.53676(17) 0.0493(7) Uani 1 1 d .
C30 C -0.2186(2) 0.1594(2) 0.46139(19) 0.0651(9) Uani 1 1 d .
H30A H -0.2457 0.1080 0.4666 0.098 Uiso 1 1 calc R
H30B H -0.2064 0.1617 0.4084 0.098 Uiso 1 1 calc R
H30C H -0.2657 0.2004 0.4613 0.098 Uiso 1 1 calc R
C31 C -0.1435(2) 0.17455(19) 0.61855(18) 0.0620(8) Uani 1 1 d .
H31A H -0.1741 0.1250 0.6248 0.093 Uiso 1 1 calc R
H31B H -0.1886 0.2180 0.6155 0.093 Uiso 1 1 calc R
H31C H -0.0820 0.1821 0.6673 0.093 Uiso 1 1 calc R
C32 C -0.0551(3) 0.10192(18) 0.5393(2) 0.0691(9) Uani 1 1 d .
H32A H -0.0867 0.0539 0.5484 0.104 Uiso 1 1 calc R
H32B H 0.0087 0.1086 0.5856 0.104 Uiso 1 1 calc R
H32C H -0.0451 0.0982 0.4854 0.104 Uiso 1 1 calc R
C33 C 0.0448(2) 0.29772(18) 0.62008(17) 0.0559(8) Uani 1 1 d .
C34 C 0.0118(3) 0.3410(2) 0.6846(2) 0.0841(11) Uani 1 1 d .
H34A H 0.0695 0.3530 0.7353 0.126 Uiso 1 1 calc R
H34B H -0.0338 0.3078 0.7001 0.126 Uiso 1 1 calc R
H34C H -0.0215 0.3899 0.6595 0.126 Uiso 1 1 calc R
C35 C 0.1066(2) 0.2259(2) 0.66319(19) 0.0731(10) Uani 1 1 d .
H35A H 0.1667 0.2433 0.7090 0.110 Uiso 1 1 calc R
H35B H 0.1244 0.1961 0.6215 0.110 Uiso 1 1 calc R
H35C H 0.0681 0.1924 0.6865 0.110 Uiso 1 1 calc R
C36 C 0.1130(2) 0.3512(2) 0.5914(2) 0.0841(11) Uani 1 1 d .
H36A H 0.1660 0.3719 0.6414 0.126 Uiso 1 1 calc R
H36B H 0.0745 0.3948 0.5577 0.126 Uiso 1 1 calc R
H36C H 0.1414 0.3207 0.5571 0.126 Uiso 1 1 calc R
C37 C -0.00187(18) 0.24404(16) 0.44562(15) 0.0409(6) Uani 1 1 d .
B1 B 0.0023(2) 0.26462(17) 0.30246(18) 0.0387(6) Uani 1 1 d .
B2 B 0.1606(2) 0.33658(17) 0.30740(18) 0.0402(7) Uani 1 1 d .

loop_
_atom_site_aniso_label
_atom_site_aniso_U_11
_atom_site_aniso_U_22
_atom_site_aniso_U_33
_atom_site_aniso_U_23
_atom_site_aniso_U_13
_atom_site_aniso_U_12
P1 0.0356(3) 0.0402(4) 0.0354(3) -0.0006(3) 0.0130(3) -0.0056(3)
F1 0.0857(12) 0.0489(10) 0.0453(9) -0.0060(7) 0.0111(8) 0.0144(9)
F2 0.0733(12) 0.0793(13) 0.0430(9) -0.0006(9) -0.0010(8) 0.0006(10)
F3 0.0677(11) 0.0694(12) 0.0710(11) 0.0287(10) 0.0040(9) 0.0162(9)
F4 0.1082(15) 0.0416(10) 0.0816(12) 0.0142(9) 0.0307(11) 0.0195(10)
F5 0.0928(12) 0.0411(9) 0.0495(9) -0.0030(7) 0.0182(9) -0.0016(9)
F6 0.0423(9) 0.0616(11) 0.1067(14) 0.0025(10) 0.0324(9) 0.0061(8)
F7 0.0724(13) 0.0632(12) 0.1451(19) 0.0005(12) 0.0443(13) 0.0317(10)
F8 0.1057(15) 0.0367(10) 0.0977(14) -0.0030(9) 0.0277(12) 0.0056(10)
F9 0.0702(12) 0.0644(12) 0.1094(15) -0.0182(11) 0.0342(11) -0.0291(10)
F10 0.0396(8) 0.0626(11) 0.0861(12) -0.0157(9) 0.0257(8) -0.0025(8)
F11 0.1061(15) 0.0706(13) 0.0635(11) -0.0084(10) 0.0350(11) -0.0059(11)
F12 0.1013(16) 0.153(2) 0.0517(11) -0.0076(12) 0.0313(11) -0.0012(15)
F13 0.0732(13) 0.174(2) 0.0784(13) 0.0687(15) 0.0282(11) 0.0118(14)
F14 0.0949(16) 0.0792(16) 0.147(2) 0.0550(15) 0.0267(15) -0.0048(13)
F15 0.0867(14) 0.0546(11) 0.0987(15) 0.0018(11) 0.0231(11) -0.0061(10)
F16 0.0850(13) 0.1229(18) 0.0744(13) 0.0092(12) 0.0494(11) 0.0298(13)
F17 0.0523(12) 0.184(3) 0.170(2) 0.088(2) 0.0524(14) 0.0307(15)
F18 0.0754(15) 0.166(3) 0.137(2) 0.0648(19) -0.0407(14) -0.0554(16)
F19 0.180(3) 0.1013(18) 0.0636(13) -0.0144(13) 0.0007(14) -0.0612(18)
F20 0.1096(16) 0.0769(14) 0.0814(13) -0.0266(11) 0.0516(12) -0.0117(12)
O1 0.0408(9) 0.0454(10) 0.0406(9) 0.0026(8) 0.0156(8) -0.0045(8)
O2 0.0415(9) 0.0393(10) 0.0356(9) 0.0042(7) 0.0158(7) 0.0036(8)
O3 0.0563(12) 0.0868(16) 0.0553(12) 0.0238(11) 0.0253(10) 0.0324(12)
C1 0.0370(13) 0.0399(14) 0.0390(13) 0.0038(11) 0.0164(11) 0.0007(11)
C2 0.0460(15) 0.0399(15) 0.0431(14) 0.0011(12) 0.0168(12) 0.0035(12)
C3 0.0433(15) 0.0566(18) 0.0396(14) 0.0057(13) 0.0112(12) -0.0017(13)
C4 0.0398(15) 0.0514(17) 0.0551(17) 0.0186(14) 0.0116(13) 0.0070(13)
C5 0.0579(17) 0.0371(15) 0.0604(18) 0.0097(13) 0.0260(15) 0.0072(13)
C6 0.0501(15) 0.0395(15) 0.0398(14) -0.0005(12) 0.0181(12) -0.0027(12)
C7 0.0359(13) 0.0388(14) 0.0356(12) 0.0047(11) 0.0125(10) 0.0038(11)
C8 0.0380(14) 0.0478(17) 0.0519(15) 0.0084(13) 0.0160(12) 0.0061(12)
C9 0.0539(18) 0.0479(18) 0.0631(18) 0.0078(14) 0.0190(14) 0.0214(15)
C10 0.071(2) 0.0341(15) 0.0555(17) 0.0031(13) 0.0171(15) 0.0078(15)
C11 0.0535(17) 0.0458(17) 0.0524(16) 0.0020(13) 0.0181(13) -0.0075(14)
C12 0.0372(14) 0.0463(16) 0.0444(14) 0.0021(12) 0.0157(11) 0.0033(12)
C13 0.0364(14) 0.0551(18) 0.0524(16) 0.0116(14) 0.0179(12) -0.0013(13)
C14 0.0431(15) 0.080(2) 0.0434(16) 0.0095(15) 0.0187(12) -0.0030(15)
C15 0.0502(18) 0.097(3) 0.0532(19) 0.0025(19) 0.0219(14) -0.0020(18)
C16 0.0384(16) 0.104(3) 0.064(2) 0.033(2) 0.0122(15) 0.0039(18)
C17 0.0402(16) 0.073(2) 0.096(3) 0.038(2) 0.0185(17) -0.0028(16)
C18 0.0445(16) 0.064(2) 0.0636(19) 0.0084(17) 0.0119(14) -0.0056(15)
C19 0.0445(15) 0.0494(16) 0.0429(14) 0.0081(13) 0.0176(12) -0.0052(13)
C20 0.0486(17) 0.077(2) 0.0536(17) 0.0212(16) 0.0240(14) 0.0054(15)
C21 0.0413(18) 0.106(3) 0.097(3) 0.055(3) 0.0243(19) 0.0064(19)
C22 0.061(2) 0.098(3) 0.081(3) 0.036(2) -0.006(2) -0.026(2)
C23 0.104(3) 0.068(2) 0.0468(19) 0.0066(17) 0.0045(19) -0.035(2)
C24 0.0631(19) 0.0533(18) 0.0524(17) 0.0008(14) 0.0218(15) -0.0144(15)
C25 0.0499(16) 0.0475(17) 0.0610(17) 0.0028(14) 0.0248(14) 0.0074(13)
C26 0.086(2) 0.0450(18) 0.093(2) 0.0058(17) 0.042(2) 0.0043(17)
C27 0.0487(17) 0.081(2) 0.0619(19) 0.0145(17) 0.0139(14) 0.0171(16)
C28 0.072(2) 0.070(2) 0.086(2) -0.0018(18) 0.0469(19) 0.0147(18)
C29 0.0543(16) 0.0454(16) 0.0513(15) -0.0002(13) 0.0231(13) -0.0124(13)
C30 0.064(2) 0.063(2) 0.0653(19) -0.0118(16) 0.0194(16) -0.0251(16)
C31 0.0662(19) 0.068(2) 0.0612(18) 0.0090(16) 0.0341(16) -0.0145(16)
C32 0.083(2) 0.0428(18) 0.086(2) 0.0036(16) 0.0363(19) -0.0025(16)
C33 0.0529(17) 0.0632(19) 0.0442(15) -0.0035(14) 0.0091(13) -0.0199(15)
C34 0.097(3) 0.093(3) 0.0536(19) -0.0287(19) 0.0177(18) -0.023(2)
C35 0.0527(18) 0.099(3) 0.0512(17) 0.0161(18) -0.0004(14) -0.0103(18)
C36 0.058(2) 0.090(3) 0.087(2) 0.008(2) 0.0061(18) -0.0378(19)
C37 0.0357(13) 0.0489(16) 0.0382(13) 0.0069(12) 0.0138(11) -0.0003(12)
B1 0.0362(15) 0.0399(16) 0.0411(15) 0.0017(13) 0.0154(12) -0.0020(13)
B2 0.0433(16) 0.0376(16) 0.0430(16) -0.0026(13) 0.0197(13) 0.0007(13)

loop_
_atom_type_symbol
_atom_type_description
_atom_type_scat_dispersion_real
_atom_type_scat_dispersion_imag
_atom_type_scat_source
C C 0.0033 0.0016 'International Tables Vol C Tables 4.2.6.8 and 6.1.1.4'
H H 0.0000 0.0000 'International Tables Vol C Tables 4.2.6.8 and 6.1.1.4'
B B 0.0013 0.0007 'International Tables Vol C Tables 4.2.6.8 and 6.1.1.4'
F F 0.0171 0.0103 'International Tables Vol C Tables 4.2.6.8 and 6.1.1.4'
O O 0.0106 0.0060 'International Tables Vol C Tables 4.2.6.8 and 6.1.1.4'
P P 0.1023 0.0942 'International Tables Vol C Tables 4.2.6.8 and 6.1.1.4'

loop_
_geom_angle_atom_site_label_1
_geom_angle_atom_site_label_2
_geom_angle_atom_site_label_3
_geom_angle
C29 P1 C37 104.64(12)
C29 P1 C25 112.65(13)
C37 P1 C25 110.90(12)
C29 P1 C33 113.13(13)
C37 P1 C33 101.82(12)
C25 P1 C33 112.81(14)
B2 O1 B1 139.5(2)
C37 O2 B1 120.88(19)
C6 C1 C2 113.1(2)
C6 C1 B1 120.9(2)
C2 C1 B1 125.9(2)
F1 C2 C3 114.5(2)
F1 C2 C1 121.2(2)
C3 C2 C1 124.4(2)
F2 C3 C4 120.6(2)
F2 C3 C2 120.2(3)
C4 C3 C2 119.3(2)
F3 C4 C3 120.0(3)
F3 C4 C5 121.1(3)
C3 C4 C5 118.9(2)
F4 C5 C4 119.4(2)
F4 C5 C6 120.7(3)
C4 C5 C6 119.9(3)
F5 C6 C5 116.3(2)
F5 C6 C1 119.4(2)
C5 C6 C1 124.3(2)
C8 C7 C12 113.1(2)
C8 C7 B1 126.6(2)
C12 C7 B1 120.2(2)
F6 C8 C9 115.8(2)
F6 C8 C7 120.6(2)
C9 C8 C7 123.6(3)
F7 C9 C10 119.2(3)
F7 C9 C8 121.0(3)
C10 C9 C8 119.8(3)
F8 C10 C11 120.2(3)
F8 C10 C9 120.3(3)
C11 C10 C9 119.6(3)
F9 C11 C10 120.0(3)
F9 C11 C12 121.5(3)
C10 C11 C12 118.4(3)
F10 C12 C11 116.1(2)
F10 C12 C7 118.5(2)
C11 C12 C7 125.4(2)
C18 C13 C14 115.6(3)
C18 C13 B2 120.9(3)
C14 C13 B2 123.4(3)
F11 C14 C15 117.9(3)
F11 C14 C13 120.1(2)
C15 C14 C13 122.0(3)
C16 C15 F12 119.9(3)
C16 C15 C14 119.9(3)
F12 C15 C14 120.1(4)
C15 C16 F13 120.6(4)
C15 C16 C17 122.2(3)
F13 C16 C17 117.3(4)
F14 C17 C16 122.6(3)
F14 C17 C18 120.9(4)
C16 C17 C18 116.5(3)
F15 C18 C13 118.9(3)
F15 C18 C17 117.4(3)
C13 C18 C17 123.7(3)
C24 C19 C20 115.2(3)
C24 C19 B2 122.5(2)
C20 C19 B2 122.3(3)
F16 C20 C19 118.6(3)
F16 C20 C21 118.3(3)
C19 C20 C21 123.1(3)
F17 C21 C22 122.0(4)
F17 C21 C20 119.3(4)
C22 C21 C20 118.7(4)
C23 C22 F18 120.0(5)
C23 C22 C21 120.5(3)
F18 C22 C21 119.6(5)
C22 C23 F19 120.5(4)
C22 C23 C24 119.6(4)
F19 C23 C24 119.9(4)
F20 C24 C19 119.5(3)
F20 C24 C23 117.6(3)
C19 C24 C23 122.9(3)
C27 C25 C28 108.2(2)
C27 C25 C26 106.6(3)
C28 C25 C26 109.0(3)
C27 C25 P1 112.4(2)
C28 C25 P1 111.4(2)
C26 C25 P1 109.0(2)
C25 C26 H26A 109.5
C25 C26 H26B 109.5
H26A C26 H26B 109.5
C25 C26 H26C 109.5
H26A C26 H26C 109.5
H26B C26 H26C 109.5
C25 C27 H27A 109.5
C25 C27 H27B 109.5
H27A C27 H27B 109.5
C25 C27 H27C 109.5
H27A C27 H27C 109.5
H27B C27 H27C 109.5
C25 C28 H28A 109.5
C25 C28 H28B 109.5
H28A C28 H28B 109.5
C25 C28 H28C 109.5
H28A C28 H28C 109.5
H28B C28 H28C 109.5
C32 C29 C31 109.6(2)
C32 C29 C30 106.9(2)
C31 C29 C30 108.3(2)
C32 C29 P1 112.2(2)
C31 C29 P1 110.13(19)
C30 C29 P1 109.6(2)
C29 C30 H30A 109.5
C29 C30 H30B 109.5
H30A C30 H30B 109.5
C29 C30 H30C 109.5
H30A C30 H30C 109.5
H30B C30 H30C 109.5
C29 C31 H31A 109.5
C29 C31 H31B 109.5
H31A C31 H31B 109.5
C29 C31 H31C 109.5
H31A C31 H31C 109.5
H31B C31 H31C 109.5
C29 C32 H32A 109.5
C29 C32 H32B 109.5
H32A C32 H32B 109.5
C29 C32 H32C 109.5
H32A C32 H32C 109.5
H32B C32 H32C 109.5
C34 C33 C35 109.0(3)
C34 C33 C36 110.2(3)
C35 C33 C36 106.6(3)
C34 C33 P1 111.9(2)
C35 C33 P1 110.8(2)
C36 C33 P1 108.2(2)
C33 C34 H34A 109.5
C33 C34 H34B 109.5
H34A C34 H34B 109.5
C33 C34 H34C 109.5
H34A C34 H34C 109.5
H34B C34 H34C 109.5
C33 C35 H35A 109.5
C33 C35 H35B 109.5
H35A C35 H35B 109.5
C33 C35 H35C 109.5
H35A C35 H35C 109.5
H35B C35 H35C 109.5
C33 C36 H36A 109.5
C33 C36 H36B 109.5
H36A C36 H36B 109.5
C33 C36 H36C 109.5
H36A C36 H36C 109.5
H36B C36 H36C 109.5
O3 C37 O2 128.4(2)
O3 C37 P1 116.78(18)
O2 C37 P1 114.87(18)
O1 B1 O2 105.31(19)
O1 B1 C7 111.7(2)
O2 B1 C7 108.1(2)
O1 B1 C1 113.0(2)
O2 B1 C1 103.93(19)
C7 B1 C1 113.9(2)
O1 B2 C19 118.5(2)
O1 B2 C13 126.0(2)
C19 B2 C13 115.5(2)

loop_
_geom_bond_atom_site_label_1
_geom_bond_atom_site_label_2
_geom_bond_distance
P1 C29 1.881(3)
P1 C37 1.886(3)
P1 C25 1.886(3)
P1 C33 1.892(3)
F1 C2 1.354(3)
F2 C3 1.340(3)
F3 C4 1.342(3)
F4 C5 1.349(3)
F5 C6 1.354(3)
F6 C8 1.346(3)
F7 C9 1.340(3)
F8 C10 1.347(3)
F9 C11 1.343(3)
F10 C12 1.363(3)
F11 C14 1.325(4)
F12 C15 1.346(4)
F13 C16 1.355(4)
F14 C17 1.319(4)
F15 C18 1.348(4)
F16 C20 1.348(4)
F17 C21 1.348(4)
F18 C22 1.346(4)
F19 C23 1.346(4)
F20 C24 1.342(4)
O1 B2 1.307(3)
O1 B1 1.453(3)
O2 C37 1.296(3)
O2 B1 1.550(3)
O3 C37 1.194(3)
C1 C6 1.381(4)
C1 C2 1.384(3)
C1 B1 1.648(4)
C2 C3 1.383(4)
C3 C4 1.363(4)
C4 C5 1.368(4)
C5 C6 1.370(4)
C7 C8 1.381(3)
C7 C12 1.388(3)
C7 B1 1.629(4)
C8 C9 1.378(4)
C9 C10 1.367(4)
C10 C11 1.366(4)
C11 C12 1.367(4)
C13 C18 1.356(4)
C13 C14 1.397(4)
C13 B2 1.600(4)
C14 C15 1.379(4)
C15 C16 1.329(5)
C16 C17 1.370(5)
C17 C18 1.415(5)
C19 C24 1.373(4)
C19 C20 1.377(4)
C19 B2 1.588(4)
C20 C21 1.380(5)
C21 C22 1.365(6)
C22 C23 1.345(6)
C23 C24 1.378(5)
C25 C27 1.544(4)
C25 C28 1.546(4)
C25 C26 1.546(4)
C26 H26A 0.9800
C26 H26B 0.9800
C26 H26C 0.9800
C27 H27A 0.9800
C27 H27B 0.9800
C27 H27C 0.9800
C28 H28A 0.9800
C28 H28B 0.9800
C28 H28C 0.9800
C29 C32 1.529(4)
C29 C31 1.541(4)
C29 C30 1.541(4)
C30 H30A 0.9800
C30 H30B 0.9800
C30 H30C 0.9800
C31 H31A 0.9800
C31 H31B 0.9800
C31 H31C 0.9800
C32 H32A 0.9800
C32 H32B 0.9800
C32 H32C 0.9800
C33 C34 1.538(5)
C33 C35 1.539(4)
C33 C36 1.555(4)
C34 H34A 0.9800
C34 H34B 0.9800
C34 H34C 0.9800
C35 H35A 0.9800
C35 H35B 0.9800
C35 H35C 0.9800
C36 H36A 0.9800
C36 H36B 0.9800
C36 H36C 0.9800
